data_7244949
loop_
_publ_author_name
'Volkov, Sergey'
'Charkin, Dmitri O.'
'Arsentev, Maxim'
'Aksenov, Sergey'
'Manelis, Lev'
'Krzhizhanovskaya, Maria'
'Sinelshikova, Olga'
'Ugolkov, Valeriy Leonidovich'
'Povolotskiy, Alexey'
'Shilovskikh, Vladimir'
'Antonov, Andrey'
'Bubnova, Rimma'

_publ_section_title
;
 Where the extraordinaries meet: a cascade of isosymmetrical superionic
 phase transitions and negative thermal expansion in a novel silver
 salt-inclusion borate halide
;
_journal_name_full CrystEngComm
_journal_paper_doi 10.1039/D2CE00307D
_journal_year 2022
_chemical_formula_structural 'Ag3 B6 I1 O10'
_chemical_formula_sum 'Ag3 B6 I O10'
_chemical_formula_weight 675.4
_space_group_IT_number 62
_space_group_name_Hall '-P 2ac 2n'
_space_group_name_H-M_alt 'P n m a'
_symmetry_cell_setting orthorhombic
_symmetry_Int_Tables_number 62
_symmetry_space_group_name_Hall '-P 2ac 2n'
_symmetry_space_group_name_H-M 'P n m a'
_audit_block_doi 10.5517/ccdc.csd.cc2b9v4n
_audit_update_record
;
2022-05-12 deposited with the CCDC.	2022-05-18 downloaded from the CCDC.
;
_cell_angle_alpha 90
_cell_angle_beta 90
_cell_angle_gamma 90
_cell_formula_units_Z 4
_cell_length_a 12.7428(6)
_cell_length_b 9.5341(3)
_cell_length_c 8.5326(3)
_cell_measurement_reflns_used 2095
_cell_measurement_temperature 413(5)
_cell_measurement_theta_max 29.05
_cell_measurement_theta_min 3.57
_cell_volume 1036.64(7)
_computing_cell_refinement 'CrysAlisPro 1.171.41.93a (Rigaku OD, 2020)'
_computing_data_collection 'CrysAlisPro 1.171.41.93a (Rigaku OD, 2020)'
_computing_data_reduction 'CrysAlisPro 1.171.41.93a (Rigaku OD, 2020)'
_computing_molecular_graphics 'Vesta (Momma, Izumi, 2008)'
_computing_publication_material 'Jana2006 (Petricek, V., Dusek, M. & Palatinus L., 2014)'
_computing_structure_refinement 'Jana2006 (Petricek, V., Dusek, M. & Palatinus L., 2014)'
_computing_structure_solution 'Superflip (Palatinus L. & Chapuis G.,2007)'
_diffrn_ambient_temperature 413
_diffrn_detector 'Hybrid Pixel Array Detector'
_diffrn_detector_area_resol_mean 10.0000
_diffrn_measured_fraction_theta_full 0.98
_diffrn_measured_fraction_theta_max 0.88
_diffrn_measurement_device 'four-circle diffractometer'
_diffrn_measurement_device_type 'XtaLAB Synergy, Single source at home/near, HyPix'
_diffrn_measurement_method '\w scans'
_diffrn_radiation_monochromator mirror
_diffrn_radiation_probe x-ray
_diffrn_radiation_source 'X-ray tube'
_diffrn_radiation_type 'Mo K\a'
_diffrn_radiation_wavelength 0.71073
_diffrn_reflns_av_R_equivalents 0.0533
_diffrn_reflns_av_unetI/netI 0.0324
_diffrn_reflns_limit_h_max 17
_diffrn_reflns_limit_h_min -9
_diffrn_reflns_limit_k_max 8
_diffrn_reflns_limit_k_min -12
_diffrn_reflns_limit_l_max 10
_diffrn_reflns_limit_l_min -10
_diffrn_reflns_number 4881
_diffrn_reflns_theta_full 27.27
_diffrn_reflns_theta_max 29.15
_diffrn_reflns_theta_min 3.58
_diffrn_source 'micro-focus sealed X-ray tube'
_exptl_absorpt_coefficient_mu 8.634
_exptl_absorpt_correction_T_max 0.727
_exptl_absorpt_correction_T_min 0.431
_exptl_absorpt_correction_type gaussian
_exptl_absorpt_process_details
;
CrysAlisPro 1.171.41.93a (Rigaku Oxford Diffraction, 2020)
Numerical absorption correction based on gaussian integration over
a multifaceted crystal model
Empirical absorption correction using spherical harmonics,
implemented in SCALE3 ABSPACK scaling algorithm.
;
_exptl_crystal_colour colorless
_exptl_crystal_density_diffrn 4.3273
_exptl_crystal_description plate
_exptl_crystal_F_000 1216
_exptl_crystal_size_max 0.16
_exptl_crystal_size_mid 0.127
_exptl_crystal_size_min 0.056
_refine_diff_density_max 1.50
_refine_diff_density_min -1.13
_refine_ls_extinction_method none
_refine_ls_goodness_of_fit_gt 3.74
_refine_ls_goodness_of_fit_ref 3.24
_refine_ls_number_constraints 0
_refine_ls_number_parameters 159
_refine_ls_number_reflns 1296
_refine_ls_number_restraints 0
_refine_ls_R_factor_all 0.0794
_refine_ls_R_factor_gt 0.0590
_refine_ls_shift/su_max 0.0022
_refine_ls_shift/su_mean 0.0003
_refine_ls_structure_factor_coef F
_refine_ls_weighting_details w=1/(\s^2^(F)+0.0001F^2^)
_refine_ls_weighting_scheme sigma
_refine_ls_wR_factor_gt 0.0741
_refine_ls_wR_factor_ref 0.0761
_reflns_number_gt 969
_reflns_number_total 1296
_reflns_threshold_expression I>3\s(I)
_cod_data_source_file d2ce00307d2.cif
_cod_data_source_block Ag3B6O10I_413K
_cod_depositor_comments
;
The following automatic conversions were performed:

data item '_diffrn_radiation_probe' value 'X-ray' was changed to
'x-ray' in accordance with the
/home/data/users/saulius/crontab/automatic-downloads/rss-feeds/RSC/lib/dictionaries/cif_core.dic
dictionary named 'cif_core.dic' version 2.4.2 last updated on
2011-04-26.

Automatic conversion script
Id: cif_fix_values 7556 2019-12-06 15:28:31Z antanas 
;
_cod_original_sg_symbol_Hall '-P -2xabc;-2yb;-2zac'
_cod_original_formula_sum 'Ag3 B6 O10 I'
_cod_database_code 7244949

loop_
_space_group_symop_id
_space_group_symop_operation_xyz
1 x,y,z
2 -x+1/2,-y,z+1/2
3 -x,y+1/2,-z
4 x+1/2,-y+1/2,-z+1/2
5 -x,-y,-z
6 x+1/2,y,-z+1/2
7 x,-y+1/2,z
8 -x+1/2,y+1/2,z+1/2

loop_
_atom_site_label
_atom_site_type_symbol
_atom_site_fract_x
_atom_site_fract_y
_atom_site_fract_z
_atom_site_adp_type
_atom_site_U_iso_or_equiv
_atom_site_site_symmetry_multiplicity
_atom_site_occupancy
_atom_site_calc_flag
_atom_site_refinement_flags
_atom_site_disorder_assembly
_atom_site_disorder_group
I1 I 0.43284(19) 0.25 0.3456(2) Uani 0.0728(6) 4 1 d . . .
Ag1 Ag 0.10982(17) 0.25 0.0072(5) Uani 0.0836(19) 4 0.799(6) d . . .
Ag2 Ag 0.4993(6) 0.0753(3) 0.1102(14) Uani 0.087(2) 8 0.351(7) d . . .
Ag3 Ag 0.6758(6) 0.25 0.2373(6) Uani 0.0982(15) 4 0.532(5) d . . .
Ag4 Ag 0.0338(5) 0.0376(6) -0.0548(7) Uani 0.118(3) 8 0.234(3) d . . .
Ag5 Ag 0.5514(12) 0.1222(13) 0.1792(8) Uani 0.118(5) 8 0.249(9) d . . .
O1 O 0.5799(3) -0.1272(4) 0.1797(6) Uani 0.0276(15) 8 1 d . . .
O2 O 0.4227(4) -0.25 0.2242(8) Uani 0.0243(19) 4 1 d . . .
O3 O 0.8278(3) -0.1271(4) 0.4736(5) Uani 0.0227(13) 8 1 d . . .
O4 O 0.7344(4) -0.25 0.2676(7) Uani 0.0120(16) 4 1 d . . .
O5 O 0.2454(4) -0.0931(4) 0.4498(5) Uani 0.0215(13) 8 1 d . . .
O6 O 0.7121(4) -0.0002(4) 0.3072(5) Uani 0.0237(14) 8 1 d . . .
B1 B 0.2346(6) 0.0128(6) 0.5562(8) Uani 0.0167(19) 8 1 d . . .
B2 B 0.6928(5) -0.1131(7) 0.2001(8) Uani 0.0141(18) 8 1 d . . .
B3 B 0.5275(8) -0.25 0.1941(11) Uani 0.015(3) 4 1 d . . .
B4 B 0.3294(7) -0.25 0.1273(11) Uani 0.013(3) 4 1 d . . .

loop_
_atom_site_aniso_label
_atom_site_aniso_type_symbol
_atom_site_aniso_U_11
_atom_site_aniso_U_22
_atom_site_aniso_U_33
_atom_site_aniso_U_12
_atom_site_aniso_U_13
_atom_site_aniso_U_23
I1 I 0.0547(10) 0.1004(12) 0.0631(10) 0 -0.0031(7) 0
Ag1 Ag 0.0463(13) 0.118(5) 0.086(2) 0 0.0295(9) 0
Ag2 Ag 0.053(3) 0.0456(14) 0.164(5) 0.0209(15) 0.022(3) 0.0228(12)
Ag3 Ag 0.191(4) 0.0356(12) 0.0680(18) 0 0.010(2) 0
Ag4 Ag 0.129(6) 0.105(4) 0.121(5) 0.063(4) -0.012(4) 0.010(3)
Ag5 Ag 0.178(12) 0.121(7) 0.055(4) 0.118(8) 0.052(5) 0.023(3)
O1 O 0.011(2) 0.023(2) 0.048(3) -0.0005(18) -0.007(2) 0.0100(19)
O2 O 0.007(3) 0.040(3) 0.026(3) 0 -0.005(3) 0
O3 O 0.020(2) 0.021(2) 0.028(3) 0.0018(18) -0.008(2) -0.0089(17)
O4 O 0.012(3) 0.008(2) 0.016(3) 0 -0.004(2) 0
O5 O 0.025(2) 0.019(2) 0.020(2) 0.0067(18) -0.0054(19) -0.0034(17)
O6 O 0.030(3) 0.015(2) 0.026(2) 0.0045(18) -0.006(2) -0.0035(17)
B1 B 0.018(3) 0.011(3) 0.021(3) -0.004(3) 0.000(3) 0.003(3)
B2 B 0.008(3) 0.012(3) 0.022(4) -0.001(2) -0.003(3) 0.001(3)
B3 B 0.017(5) 0.020(5) 0.008(4) 0 -0.002(4) 0
B4 B 0.005(4) 0.015(4) 0.018(5) 0 0.005(4) 0

loop_
_atom_type_symbol
_atom_type_scat_dispersion_real
_atom_type_scat_dispersion_imag
_atom_type_scat_source
Ag -0.8971 1.1015 'International Tables Vol C tables 4.2.6.8 and 6.1.1.1'
B 0.0013 0.0007 'International Tables Vol C tables 4.2.6.8 and 6.1.1.1'
I -0.4742 1.8119 'International Tables Vol C tables 4.2.6.8 and 6.1.1.1'
O 0.0106 0.0060 'International Tables Vol C tables 4.2.6.8 and 6.1.1.1'

loop_
_exptl_crystal_face_index_h
_exptl_crystal_face_index_k
_exptl_crystal_face_index_l
_exptl_crystal_face_perp_dist
? ? ? ?

loop_
_geom_angle_atom_site_label_1
_geom_angle_atom_site_label_2
_geom_angle_atom_site_label_3
_geom_angle_site_symmetry_1
_geom_angle_site_symmetry_2
_geom_angle_site_symmetry_3
_geom_angle
_geom_angle_publ_flag
Ag1 I1 Ag2 4_555 . . 95.0(2) ?
Ag1 I1 Ag2 4_555 . 7_555 95.0(2) ?
Ag1 I1 Ag3 4_555 . . 45.74(13) ?
Ag1 I1 Ag3 4_555 . 4_455 163.06(15) ?
Ag1 I1 Ag4 4_555 . 2_555 74.30(13) ?
Ag1 I1 Ag4 4_555 . 4_555 48.21(12) ?
Ag1 I1 Ag4 4_555 . 6_555 48.21(12) ?
Ag1 I1 Ag4 4_555 . 8_555 74.30(13) ?
Ag1 I1 Ag5 4_555 . . 74.8(3) ?
Ag1 I1 Ag5 4_555 . 7_555 74.8(3) ?
Ag2 I1 Ag2 . . 7_555 74.8(2) ?
Ag2 I1 Ag3 . . . 59.67(17) ?
Ag2 I1 Ag3 . . 4_455 98.46(19) ?
Ag2 I1 Ag4 . . 2_555 66.1(2) ?
Ag2 I1 Ag4 . . 4_555 135.7(2) ?
Ag2 I1 Ag4 . . 6_555 83.9(2) ?
Ag2 I1 Ag4 . . 8_555 137.99(19) ?
Ag2 I1 Ag5 . . . 21.0(4) ?
Ag2 I1 Ag5 . . 7_555 71.4(3) ?
Ag2 I1 Ag3 7_555 . . 59.67(17) ?
Ag2 I1 Ag3 7_555 . 4_455 98.46(19) ?
Ag2 I1 Ag4 7_555 . 2_555 137.99(19) ?
Ag2 I1 Ag4 7_555 . 4_555 83.9(2) ?
Ag2 I1 Ag4 7_555 . 6_555 135.7(2) ?
Ag2 I1 Ag4 7_555 . 8_555 66.1(2) ?
Ag2 I1 Ag5 7_555 . . 71.4(3) ?
Ag2 I1 Ag5 7_555 . 7_555 21.0(4) ?
Ag3 I1 Ag3 . . 4_455 151.20(15) ?
Ag3 I1 Ag4 . . 2_555 86.75(14) ?
Ag3 I1 Ag4 . . 4_555 76.02(15) ?
Ag3 I1 Ag4 . . 6_555 76.02(15) ?
Ag3 I1 Ag4 . . 8_555 86.75(14) ?
Ag3 I1 Ag5 . . . 39.6(3) ?
Ag3 I1 Ag5 . . 7_555 39.6(3) ?
Ag3 I1 Ag4 4_455 . 2_555 101.83(13) ?
Ag3 I1 Ag4 4_455 . 4_555 123.13(14) ?
Ag3 I1 Ag4 4_455 . 6_555 123.13(14) ?
Ag3 I1 Ag4 4_455 . 8_555 101.83(13) ?
Ag3 I1 Ag5 4_455 . . 119.3(3) ?
Ag3 I1 Ag5 4_455 . 7_555 119.3(3) ?
Ag4 I1 Ag4 2_555 . 4_555 113.70(17) ?
Ag4 I1 Ag4 2_555 . 6_555 28.64(16) ?
Ag4 I1 Ag4 2_555 . 8_555 141.77(18) ?
Ag4 I1 Ag5 2_555 . . 66.6(3) ?
Ag4 I1 Ag5 2_555 . 7_555 124.0(4) ?
Ag4 I1 Ag4 4_555 . 6_555 85.24(16) ?
Ag4 I1 Ag4 4_555 . 8_555 28.64(16) ?
Ag4 I1 Ag5 4_555 . . 115.2(4) ?
Ag4 I1 Ag5 4_555 . 7_555 74.9(3) ?
Ag4 I1 Ag4 6_555 . 8_555 113.70(17) ?
Ag4 I1 Ag5 6_555 . . 74.9(3) ?
Ag4 I1 Ag5 6_555 . 7_555 115.2(4) ?
Ag4 I1 Ag5 8_555 . . 124.0(4) ?
Ag4 I1 Ag5 8_555 . 7_555 66.6(3) ?
Ag5 I1 Ag5 . . 7_555 60.9(4) ?
I1 Ag1 Ag3 4_455 . 4_455 82.0(2) ?
I1 Ag1 Ag4 4_455 . . 75.20(16) ?
I1 Ag1 Ag4 4_455 . 3_555 57.26(11) ?
I1 Ag1 Ag4 4_455 . 5_555 57.26(11) ?
I1 Ag1 Ag4 4_455 . 7_555 75.20(16) ?
I1 Ag1 Ag5 4_455 . 4_455 49.9(3) ?
I1 Ag1 Ag5 4_455 . 6_455 49.9(3) ?
I1 Ag1 O2 4_455 . 2_554 109.39(17) ?
I1 Ag1 O5 4_455 . 2_554 139.70(12) ?
I1 Ag1 O5 4_455 . 8_554 139.70(12) ?
Ag3 Ag1 Ag4 4_455 . . 111.41(18) ?
Ag3 Ag1 Ag4 4_455 . 3_555 94.82(16) ?
Ag3 Ag1 Ag4 4_455 . 5_555 94.82(16) ?
Ag3 Ag1 Ag4 4_455 . 7_555 111.41(18) ?
Ag3 Ag1 Ag5 4_455 . 4_455 42.7(3) ?
Ag3 Ag1 Ag5 4_455 . 6_455 42.7(3) ?
Ag3 Ag1 O2 4_455 . 2_554 168.6(2) ?
Ag3 Ag1 O5 4_455 . 2_554 85.09(19) ?
Ag3 Ag1 O5 4_455 . 8_554 85.09(19) ?
Ag4 Ag1 Ag4 . . 3_555 121.4(2) ?
Ag4 Ag1 Ag4 . . 5_555 21.84(18) ?
Ag4 Ag1 Ag4 . . 7_555 122.8(2) ?
Ag4 Ag1 Ag5 . . 4_455 116.9(3) ?
Ag4 Ag1 Ag5 . . 6_455 75.3(3) ?
Ag4 Ag1 O2 . . 2_554 72.72(17) ?
Ag4 Ag1 O5 . . 2_554 74.44(18) ?
Ag4 Ag1 O5 . . 8_554 144.6(2) ?
Ag4 Ag1 Ag4 3_555 . 5_555 111.29(16) ?
Ag4 Ag1 Ag4 3_555 . 7_555 21.84(18) ?
Ag4 Ag1 Ag5 3_555 . 4_455 54.9(3) ?
Ag4 Ag1 Ag5 3_555 . 6_455 95.1(3) ?
Ag4 Ag1 O2 3_555 . 2_554 91.57(14) ?
Ag4 Ag1 O5 3_555 . 2_554 162.38(16) ?
Ag4 Ag1 O5 3_555 . 8_554 86.24(14) ?
Ag4 Ag1 Ag4 5_555 . 7_555 121.4(2) ?
Ag4 Ag1 Ag5 5_555 . 4_455 95.1(3) ?
Ag4 Ag1 Ag5 5_555 . 6_455 54.9(3) ?
Ag4 Ag1 O2 5_555 . 2_554 91.57(14) ?
Ag4 Ag1 O5 5_555 . 2_554 86.24(14) ?
Ag4 Ag1 O5 5_555 . 8_554 162.38(16) ?
Ag4 Ag1 Ag5 7_555 . 4_455 75.3(3) ?
Ag4 Ag1 Ag5 7_555 . 6_455 116.9(3) ?
Ag4 Ag1 O2 7_555 . 2_554 72.72(17) ?
Ag4 Ag1 O5 7_555 . 2_554 144.6(2) ?
Ag4 Ag1 O5 7_555 . 8_554 74.44(18) ?
Ag5 Ag1 Ag5 4_455 . 6_455 47.4(3) ?
Ag5 Ag1 O2 4_455 . 2_554 145.9(3) ?
Ag5 Ag1 O5 4_455 . 2_554 127.7(3) ?
Ag5 Ag1 O5 4_455 . 8_554 96.7(3) ?
Ag5 Ag1 O2 6_455 . 2_554 145.9(3) ?
Ag5 Ag1 O5 6_455 . 2_554 96.7(3) ?
Ag5 Ag1 O5 6_455 . 8_554 127.7(3) ?
O2 Ag1 O5 2_554 . 2_554 85.98(18) ?
O2 Ag1 O5 2_554 . 8_554 85.98(18) ?
O5 Ag1 O5 2_554 . 8_554 76.18(15) ?
I1 Ag2 Ag2 . . 5_655 162.3(4) ?
I1 Ag2 Ag2 . . 7_555 52.6(2) ?
I1 Ag2 Ag3 . . . 68.3(2) ?
I1 Ag2 Ag4 . . 2_555 59.4(3) ?
I1 Ag2 Ag5 . . . 60.0(9) ?
I1 Ag2 Ag5 . . 5_655 150.2(4) ?
I1 Ag2 Ag5 . . 7_555 49.1(2) ?
I1 Ag2 O1 . . . 117.7(5) ?
I1 Ag2 O3 . . 2_654 119.0(2) ?
Ag2 Ag2 Ag2 5_655 . 7_555 127.4(5) ?
Ag2 Ag2 Ag3 5_655 . . 128.2(4) ?
Ag2 Ag2 Ag4 5_655 . 2_555 121.7(3) ?
Ag2 Ag2 Ag5 5_655 . . 137.6(10) ?
Ag2 Ag2 Ag5 5_655 . 5_655 12.2(3) ?
Ag2 Ag2 Ag5 5_655 . 7_555 137.2(5) ?
Ag2 Ag2 O1 5_655 . . 71.8(3) ?
Ag2 Ag2 O3 5_655 . 2_654 75.3(4) ?
Ag2 Ag2 Ag3 7_555 . . 56.30(18) ?
Ag2 Ag2 Ag4 7_555 . 2_555 110.4(4) ?
Ag2 Ag2 Ag5 7_555 . . 63.2(7) ?
Ag2 Ag2 Ag5 7_555 . 5_655 126.4(4) ?
Ag2 Ag2 Ag5 7_555 . 7_555 17.1(3) ?
Ag2 Ag2 O1 7_555 . . 148.4(4) ?
Ag2 Ag2 O3 7_555 . 2_654 78.8(2) ?
Ag3 Ag2 Ag4 . . 2_555 87.8(3) ?
Ag3 Ag2 Ag5 . . . 15.3(7) ?
Ag3 Ag2 Ag5 . . 5_655 139.8(4) ?
Ag3 Ag2 Ag5 . . 7_555 40.0(3) ?
Ag3 Ag2 O1 . . . 92.2(3) ?
Ag3 Ag2 O3 . . 2_654 53.7(2) ?
Ag4 Ag2 Ag5 2_555 . . 72.5(8) ?
Ag4 Ag2 Ag5 2_555 . 5_655 119.1(3) ?
Ag4 Ag2 Ag5 2_555 . 7_555 100.5(3) ?
Ag4 Ag2 O1 2_555 . . 61.4(3) ?
Ag4 Ag2 O3 2_555 . 2_654 127.7(4) ?
Ag5 Ag2 Ag5 . . 5_655 149.8(10) ?
Ag5 Ag2 Ag5 . . 7_555 46.1(8) ?
Ag5 Ag2 O1 . . . 85.7(9) ?
Ag5 Ag2 O3 . . 2_654 66.7(8) ?
Ag5 Ag2 Ag5 5_655 . 7_555 139.8(4) ?
Ag5 Ag2 O1 5_655 . . 77.9(3) ?
Ag5 Ag2 O3 5_655 . 2_654 86.3(4) ?
Ag5 Ag2 O1 7_555 . . 131.5(5) ?
Ag5 Ag2 O3 7_555 . 2_654 73.3(3) ?
O1 Ag2 O3 . . 2_654 83.8(3) ?
I1 Ag3 I1 . . 4_555 175.6(2) ?
I1 Ag3 Ag1 . . 4_555 52.30(15) ?
I1 Ag3 Ag2 . . . 52.1(2) ?
I1 Ag3 Ag2 . . 7_555 52.1(2) ?
I1 Ag3 Ag5 . . . 48.0(4) ?
I1 Ag3 Ag5 . . 7_555 48.0(4) ?
I1 Ag3 O3 . . 2_654 103.7(2) ?
I1 Ag3 O3 . . 8_654 103.7(2) ?
I1 Ag3 O6 . . . 96.3(2) ?
I1 Ag3 O6 . . 7_555 96.3(2) ?
I1 Ag3 Ag1 4_555 . 4_555 123.3(2) ?
I1 Ag3 Ag2 4_555 . . 131.0(2) ?
I1 Ag3 Ag2 4_555 . 7_555 131.0(2) ?
I1 Ag3 Ag5 4_555 . . 134.5(4) ?
I1 Ag3 Ag5 4_555 . 7_555 134.5(4) ?
I1 Ag3 O3 4_555 . 2_654 80.23(19) ?
I1 Ag3 O3 4_555 . 8_654 80.23(19) ?
I1 Ag3 O6 4_555 . . 82.5(2) ?
I1 Ag3 O6 4_555 . 7_555 82.5(2) ?
Ag1 Ag3 Ag2 4_555 . . 93.9(3) ?
Ag1 Ag3 Ag2 4_555 . 7_555 93.9(3) ?
Ag1 Ag3 Ag5 4_555 . . 87.0(3) ?
Ag1 Ag3 Ag5 4_555 . 7_555 87.0(3) ?
Ag1 Ag3 O3 4_555 . 2_654 145.2(2) ?
Ag1 Ag3 O3 4_555 . 8_654 145.2(2) ?
Ag1 Ag3 O6 4_555 . . 81.04(16) ?
Ag1 Ag3 O6 4_555 . 7_555 81.04(16) ?
Ag2 Ag3 Ag2 . . 7_555 67.4(2) ?
Ag2 Ag3 Ag5 . . . 7.3(3) ?
Ag2 Ag3 Ag5 . . 7_555 70.4(4) ?
Ag2 Ag3 O3 . . 2_654 53.8(2) ?
Ag2 Ag3 O3 . . 8_654 85.6(3) ?
Ag2 Ag3 O6 . . . 72.29(18) ?
Ag2 Ag3 O6 . . 7_555 138.9(3) ?
Ag2 Ag3 Ag5 7_555 . . 70.4(4) ?
Ag2 Ag3 Ag5 7_555 . 7_555 7.3(3) ?
Ag2 Ag3 O3 7_555 . 2_654 85.6(3) ?
Ag2 Ag3 O3 7_555 . 8_654 53.8(2) ?
Ag2 Ag3 O6 7_555 . . 138.9(3) ?
Ag2 Ag3 O6 7_555 . 7_555 72.29(18) ?
Ag5 Ag3 Ag5 . . 7_555 72.5(6) ?
Ag5 Ag3 O3 . . 2_654 60.0(3) ?
Ag5 Ag3 O3 . . 8_654 92.6(3) ?
Ag5 Ag3 O6 . . . 68.7(4) ?
Ag5 Ag3 O6 . . 7_555 139.8(5) ?
Ag5 Ag3 O3 7_555 . 2_654 92.6(3) ?
Ag5 Ag3 O3 7_555 . 8_654 60.0(3) ?
Ag5 Ag3 O6 7_555 . . 139.8(5) ?
Ag5 Ag3 O6 7_555 . 7_555 68.7(4) ?
O3 Ag3 O3 2_654 . 8_654 55.01(17) ?
O3 Ag3 O6 2_654 . . 76.96(15) ?
O3 Ag3 O6 2_654 . 7_555 130.9(2) ?
O3 Ag3 O6 8_654 . . 130.9(2) ?
O3 Ag3 O6 8_654 . 7_555 76.96(15) ?
O6 Ag3 O6 . . 7_555 144.9(3) ?
I1 Ag4 I1 2_554 . 4_455 151.4(2) ?
I1 Ag4 Ag1 2_554 . . 146.6(3) ?
I1 Ag4 Ag1 2_554 . 3_545 48.44(10) ?
I1 Ag4 Ag2 2_554 . 2_554 54.45(14) ?
I1 Ag4 Ag4 2_554 . 5_555 79.0(3) ?
I1 Ag4 Ag5 2_554 . 2_554 48.6(3) ?
I1 Ag4 Ag5 2_554 . 6_455 120.2(3) ?
I1 Ag4 Ag1 4_455 . . 56.58(14) ?
I1 Ag4 Ag1 4_455 . 3_545 104.41(18) ?
I1 Ag4 Ag2 4_455 . 2_554 137.0(2) ?
I1 Ag4 Ag4 4_455 . 5_555 72.3(3) ?
I1 Ag4 Ag5 4_455 . 2_554 130.7(4) ?
I1 Ag4 Ag5 4_455 . 6_455 44.5(3) ?
Ag1 Ag4 Ag1 . . 3_545 158.2(3) ?
Ag1 Ag4 Ag2 . . 2_554 125.2(3) ?
Ag1 Ag4 Ag4 . . 5_555 122.2(4) ?
Ag1 Ag4 Ag5 . . 2_554 141.9(3) ?
Ag1 Ag4 Ag5 . . 6_455 62.3(3) ?
Ag1 Ag4 Ag2 3_545 . 2_554 75.52(18) ?
Ag1 Ag4 Ag4 3_545 . 5_555 36.0(3) ?
Ag1 Ag4 Ag5 3_545 . 2_554 57.5(2) ?
Ag1 Ag4 Ag5 3_545 . 6_455 96.9(3) ?
Ag2 Ag4 Ag4 2_554 . 5_555 110.0(4) ?
Ag2 Ag4 Ag5 2_554 . 2_554 18.8(3) ?
Ag2 Ag4 Ag5 2_554 . 6_455 172.4(3) ?
Ag4 Ag4 Ag5 5_555 . 2_554 91.3(4) ?
Ag4 Ag4 Ag5 5_555 . 6_455 62.6(4) ?
Ag5 Ag4 Ag5 2_554 . 6_455 153.9(4) ?
I1 Ag5 Ag1 . . 4_555 55.23(18) ?
I1 Ag5 Ag2 . . . 99.1(11) ?
I1 Ag5 Ag2 . . 5_655 129.2(6) ?
I1 Ag5 Ag2 . . 7_555 59.5(3) ?
I1 Ag5 Ag3 . . . 92.4(4) ?
I1 Ag5 Ag4 . . 2_555 64.8(3) ?
I1 Ag5 Ag4 . . 6_555 60.6(2) ?
I1 Ag5 Ag5 . . 7_555 59.6(4) ?
I1 Ag5 O1 . . . 126.5(5) ?
I1 Ag5 O3 . . 2_654 148.0(6) ?
I1 Ag5 O6 . . . 118.3(3) ?
Ag1 Ag5 Ag2 4_555 . . 150.1(11) ?
Ag1 Ag5 Ag2 4_555 . 5_655 167.2(4) ?
Ag1 Ag5 Ag2 4_555 . 7_555 80.9(3) ?
Ag1 Ag5 Ag3 4_555 . . 50.3(3) ?
Ag1 Ag5 Ag4 4_555 . 2_555 67.53(19) ?
Ag1 Ag5 Ag4 4_555 . 6_555 42.33(14) ?
Ag1 Ag5 Ag5 4_555 . 7_555 66.3(3) ?
Ag1 Ag5 O1 4_555 . . 111.0(4) ?
Ag1 Ag5 O3 4_555 . 2_654 119.6(6) ?
Ag1 Ag5 O6 4_555 . . 67.4(3) ?
Ag2 Ag5 Ag2 . . 5_655 30.2(7) ?
Ag2 Ag5 Ag2 . . 7_555 99.6(9) ?
Ag2 Ag5 Ag3 . . . 157.4(10) ?
Ag2 Ag5 Ag4 . . 2_555 88.7(9) ?
Ag2 Ag5 Ag4 . . 6_555 114.7(10) ?
Ag2 Ag5 Ag5 . . 7_555 116.8(10) ?
Ag2 Ag5 O1 . . . 69.9(7) ?
Ag2 Ag5 O3 . . 2_654 90.3(8) ?
Ag2 Ag5 O6 . . . 125.0(9) ?
Ag2 Ag5 Ag2 5_655 . 7_555 111.8(4) ?
Ag2 Ag5 Ag3 5_655 . . 134.1(5) ?
Ag2 Ag5 Ag4 5_655 . 2_555 102.6(4) ?
Ag2 Ag5 Ag4 5_655 . 6_555 126.5(4) ?
Ag2 Ag5 Ag5 5_655 . 7_555 126.4(4) ?
Ag2 Ag5 O1 5_655 . . 56.3(3) ?
Ag2 Ag5 O3 5_655 . 2_654 64.0(3) ?
Ag2 Ag5 O6 5_655 . . 102.8(4) ?
Ag2 Ag5 Ag3 7_555 . . 69.6(4) ?
Ag2 Ag5 Ag4 7_555 . 2_555 124.4(5) ?
Ag2 Ag5 Ag4 7_555 . 6_555 114.0(4) ?
Ag2 Ag5 Ag5 7_555 . 7_555 17.1(4) ?
Ag2 Ag5 O1 7_555 . . 168.1(4) ?
Ag2 Ag5 O3 7_555 . 2_654 88.8(4) ?
Ag2 Ag5 O6 7_555 . . 133.2(5) ?
Ag3 Ag5 Ag4 . . 2_555 113.9(4) ?
Ag3 Ag5 Ag4 . . 6_555 87.9(3) ?
Ag3 Ag5 Ag5 . . 7_555 53.7(5) ?
Ag3 Ag5 O1 . . . 117.9(7) ?
Ag3 Ag5 O3 . . 2_654 70.2(5) ?
Ag3 Ag5 O6 . . . 63.8(4) ?
Ag4 Ag5 Ag4 2_555 . 6_555 26.14(16) ?
Ag4 Ag5 Ag5 2_555 . 7_555 121.2(4) ?
Ag4 Ag5 O1 2_555 . . 62.7(3) ?
Ag4 Ag5 O3 2_555 . 2_654 146.5(6) ?
Ag4 Ag5 O6 2_555 . . 74.6(3) ?
Ag4 Ag5 Ag5 6_555 . 7_555 104.1(3) ?
Ag4 Ag5 O1 6_555 . . 76.6(3) ?
Ag4 Ag5 O3 6_555 . 2_654 141.0(6) ?
Ag4 Ag5 O6 6_555 . . 62.4(2) ?
Ag5 Ag5 O1 7_555 . . 171.3(8) ?
Ag5 Ag5 O3 7_555 . 2_654 88.9(5) ?
Ag5 Ag5 O6 7_555 . . 116.7(6) ?
O1 Ag5 O3 . . 2_654 85.5(4) ?
O1 Ag5 O6 . . . 55.7(3) ?
O3 Ag5 O6 2_654 . . 78.8(5) ?
O3 B1 O5 5_656 . . 121.5(6) ?
O3 B1 O6 5_656 . 5_656 121.3(5) ?
O5 B1 O6 . . 5_656 117.2(5) ?
Ag5 B2 O1 . . . 56.4(4) ?
Ag5 B2 O4 . . . 155.3(5) ?
Ag5 B2 O5 . . 6_555 97.5(4) ?
Ag5 B2 O6 . . . 64.0(4) ?
O1 B2 O4 . . . 108.1(5) ?
O1 B2 O5 . . 6_555 111.2(5) ?
O1 B2 O6 . . . 108.4(5) ?
O4 B2 O5 . . 6_555 106.5(5) ?
O4 B2 O6 . . . 110.1(5) ?
O5 B2 O6 6_555 . . 112.5(5) ?
O1 B3 O1 . . 7_545 119.7(8) ?
O1 B3 O2 . . . 120.1(4) ?
O1 B3 O2 7_545 . . 120.1(4) ?
O2 B4 O3 . . 4_445 110.5(4) ?
O2 B4 O3 . . 6_455 110.5(4) ?
O2 B4 O4 . . 4_445 108.6(7) ?
O3 B4 O3 4_445 . 6_455 107.4(6) ?
O3 B4 O4 4_445 . 4_445 109.9(4) ?
O3 B4 O4 6_455 . 4_445 109.9(4) ?

loop_
_geom_bond_atom_site_label_1
_geom_bond_atom_site_label_2
_geom_bond_site_symmetry_1
_geom_bond_site_symmetry_2
_geom_bond_distance
_geom_bond_publ_flag
I1 Ag1 . 4_555 2.582(4) ?
I1 Ag2 . . 2.743(9) ?
I1 Ag2 . 7_555 2.743(9) ?
I1 Ag3 . . 3.231(7) ?
I1 Ag3 . 4_455 3.351(8) ?
I1 Ag4 . 2_555 2.902(5) ?
I1 Ag4 . 4_555 2.990(6) ?
I1 Ag4 . 6_555 2.990(6) ?
I1 Ag4 . 8_555 2.902(5) ?
I1 Ag5 . . 2.405(13) ?
I1 Ag5 . 7_555 2.405(13) ?
Ag1 Ag3 . 4_455 2.337(7) ?
Ag1 Ag4 . . 2.306(6) ?
Ag1 Ag4 . 3_555 3.322(6) ?
Ag1 Ag4 . 5_555 3.322(6) ?
Ag1 Ag4 . 7_555 2.306(6) ?
Ag1 Ag5 . 4_455 3.033(9) ?
Ag1 Ag5 . 6_455 3.033(9) ?
Ag1 O2 . 2_554 2.450(8) ?
Ag1 O5 . 2_554 2.425(5) ?
Ag1 O5 . 8_554 2.425(5) ?
Ag2 Ag2 . 5_655 2.366(14) ?
Ag2 Ag2 . 7_555 3.332(4) ?
Ag2 Ag3 . . 3.002(9) ?
Ag2 Ag4 . 2_555 3.083(12) ?
Ag2 Ag5 . . 0.994(15) ?
Ag2 Ag5 . 5_655 3.172(13) ?
Ag2 Ag5 . 7_555 3.017(13) ?
Ag2 O1 . . 2.266(7) ?
Ag2 O3 . 2_654 2.542(10) ?
Ag3 Ag5 . . 2.059(15) ?
Ag3 Ag5 . 7_555 2.059(15) ?
Ag3 O3 . 2_654 2.537(6) ?
Ag3 O3 . 8_654 2.537(6) ?
Ag3 O6 . . 2.502(4) ?
Ag3 O6 . 7_555 2.502(4) ?
Ag4 Ag4 . 5_555 1.460(8) ?
Ag4 Ag5 . 2_554 2.942(11) ?
Ag4 Ag5 . 6_455 3.313(9) ?
Ag5 Ag5 . 7_555 2.436(17) ?
Ag5 O1 . . 2.406(13) ?
Ag5 O3 . 2_654 2.334(12) ?
Ag5 O6 . . 2.598(15) ?
B1 O3 . 5_656 1.373(7) ?
B1 O5 . . 1.364(7) ?
B1 O6 . 5_656 1.354(8) ?
B2 Ag5 . . 2.883(15) ?
B2 O1 . . 1.455(8) ?
B2 O4 . . 1.522(7) ?
B2 O5 . 6_555 1.457(8) ?
B2 O6 . . 1.433(8) ?
B3 O1 . . 1.354(7) ?
B3 O1 . 7_545 1.354(7) ?
B3 O2 . . 1.360(12) ?
B4 O2 . . 1.448(11) ?
B4 O3 . 4_445 1.454(7) ?
B4 O3 . 6_455 1.454(7) ?
B4 O4 . 4_445 1.506(10) ?

loop_
_geom_hbond_atom_site_label_D
_geom_hbond_atom_site_label_H
_geom_hbond_atom_site_label_A
_geom_hbond_site_symmetry_D
_geom_hbond_site_symmetry_H
_geom_hbond_site_symmetry_A
_geom_hbond_distance_DH
_geom_hbond_distance_HA
_geom_hbond_distance_DA
_geom_hbond_angle_DHA
_geom_hbond_publ_flag
? ? ? ? ? ? ? ? ? ? ?

loop_
_geom_torsion_atom_site_label_1
_geom_torsion_atom_site_label_2
_geom_torsion_atom_site_label_3
_geom_torsion_atom_site_label_4
_geom_torsion_site_symmetry_1
_geom_torsion_site_symmetry_2
_geom_torsion_site_symmetry_3
_geom_torsion_site_symmetry_4
_geom_torsion
_geom_torsion_publ_flag
? ? ? ? ? ? ? ? ? ?

loop_
_twin_individual_id
_twin_individual_mass_fraction_refined
_twin_individual_twin_matrix_11
_twin_individual_twin_matrix_12
_twin_individual_twin_matrix_13
_twin_individual_twin_matrix_21
_twin_individual_twin_matrix_22
_twin_individual_twin_matrix_23
_twin_individual_twin_matrix_31
_twin_individual_twin_matrix_32
_twin_individual_twin_matrix_33
? ? ? ? ? ? ? ? ? ? ?

loop_
_jana_atom_site_adp_c_label
_jana_atom_site_adp_c_type_symbol
_jana_atom_site_adp_c_111
_jana_atom_site_adp_c_112
_jana_atom_site_adp_c_113
_jana_atom_site_adp_c_122
_jana_atom_site_adp_c_123
_jana_atom_site_adp_c_133
_jana_atom_site_adp_c_222
_jana_atom_site_adp_c_223
_jana_atom_site_adp_c_233
_jana_atom_site_adp_c_333
I1 I 0.0037(3) 0 0 0.0032(4) 0 0.0067(4) 0 -0.0036(5) 0 -0.0070(10)
Ag1 Ag 0 0 0.0037(4) -0.0104(8) 0 0.0104(7) 0 -0.0086(11) 0 0.034(2)
Ag2 Ag 0.0072(11) 0.0050(6) 0.0119(17) 0 0.0073(9) 0.024(4) 0 0 0 0.172(14)
Ag3 Ag 0.023(2) 0 -0.0229(14) -0.0074(8) 0 -0.0107(14) 0 -0.0007(8) 0 0.028(3)

loop_
_jana_atom_site_adp_d_label
_jana_atom_site_adp_d_type_symbol
_jana_atom_site_adp_d_1111
_jana_atom_site_adp_d_1112
_jana_atom_site_adp_d_1113
_jana_atom_site_adp_d_1122
_jana_atom_site_adp_d_1123
_jana_atom_site_adp_d_1133
_jana_atom_site_adp_d_1222
_jana_atom_site_adp_d_1223
_jana_atom_site_adp_d_1233
_jana_atom_site_adp_d_1333
_jana_atom_site_adp_d_2222
_jana_atom_site_adp_d_2223
_jana_atom_site_adp_d_2233
_jana_atom_site_adp_d_2333
_jana_atom_site_adp_d_3333
I1 I 0 0 0.00068(16) -0.00062(19) 0 0.0008(2) 0 0 0 0 0 0 0.0041(5) 0 0
Ag1 Ag 0 0 0 0.0011(3) 0 0.0015(3) 0 0 0 0 0.025(5) 0 0.0035(10) 0 0
Ag2 Ag 0 0 0 0 0 0 0 0 0 0 0 0 0 0 0.16(3)

loop_
_jana_atom_site_adp_e_label
_jana_atom_site_adp_e_type_symbol
_jana_atom_site_adp_e_11111
_jana_atom_site_adp_e_11112
_jana_atom_site_adp_e_11113
_jana_atom_site_adp_e_11122
_jana_atom_site_adp_e_11123
_jana_atom_site_adp_e_11133
_jana_atom_site_adp_e_11222
_jana_atom_site_adp_e_11223
_jana_atom_site_adp_e_11233
_jana_atom_site_adp_e_11333
_jana_atom_site_adp_e_12222
_jana_atom_site_adp_e_12223
_jana_atom_site_adp_e_12233
_jana_atom_site_adp_e_12333
_jana_atom_site_adp_e_13333
_jana_atom_site_adp_e_22222
_jana_atom_site_adp_e_22223
_jana_atom_site_adp_e_22233
_jana_atom_site_adp_e_22333
_jana_atom_site_adp_e_23333
_jana_atom_site_adp_e_33333
? ? ? ? ? ? ? ? ? ? ? ? ? ? ? ? ? ? ? ? ? ? ?

loop_
_jana_atom_site_adp_f_label
_jana_atom_site_adp_f_type_symbol
_jana_atom_site_adp_f_111111
_jana_atom_site_adp_f_111112
_jana_atom_site_adp_f_111113
_jana_atom_site_adp_f_111122
_jana_atom_site_adp_f_111123
_jana_atom_site_adp_f_111133
_jana_atom_site_adp_f_111222
_jana_atom_site_adp_f_111223
_jana_atom_site_adp_f_111233
_jana_atom_site_adp_f_111333
_jana_atom_site_adp_f_112222
_jana_atom_site_adp_f_112223
_jana_atom_site_adp_f_112233
_jana_atom_site_adp_f_112333
_jana_atom_site_adp_f_113333
_jana_atom_site_adp_f_122222
_jana_atom_site_adp_f_122223
_jana_atom_site_adp_f_122233
_jana_atom_site_adp_f_122333
_jana_atom_site_adp_f_123333
_jana_atom_site_adp_f_133333
_jana_atom_site_adp_f_222222
_jana_atom_site_adp_f_222223
_jana_atom_site_adp_f_222233
_jana_atom_site_adp_f_222333
_jana_atom_site_adp_f_223333
_jana_atom_site_adp_f_233333
_jana_atom_site_adp_f_333333
? ? ? ? ? ? ? ? ? ? ? ? ? ? ? ? ? ? ? ? ? ? ? ? ? ? ? ? ? ?
